data_4079468
loop_
_publ_author_name
'Ikpo, Nduka'
'Barbon, Stephanie M.'
'Drover, Marcus W.'
'Dawe, Louise N.'
'Kerton, Francesca M.'

_publ_section_title
;
 Aluminum Methyl and Chloro Complexes Bearing Monoanionic Aminephenolate
 Ligands: Synthesis, Characterization, and Use in Polymerizations
;
_journal_issue 23
_journal_name_full Organometallics
_journal_page_first 8145
_journal_paper_doi 10.1021/om300757u
_journal_volume 31
_journal_year 2012
_chemical_formula_moiety 'C34 H54 Al Cl N4 O2, C7 H8'
_chemical_formula_sum 'C41 H62 Al Cl N4 O2'
_chemical_formula_weight 705.40
_chemical_name_systematic
; 
 ? 
;
_space_group_IT_number 15
_symmetry_cell_setting monoclinic
_symmetry_Int_Tables_number 15
_symmetry_space_group_name_Hall '-C 2yc'
_symmetry_space_group_name_H-M 'C 1 2/c 1'
_atom_sites_solution_hydrogens geom
_atom_sites_solution_primary direct
_atom_sites_solution_secondary difmap
_audit_creation_method SHELXL-97
_cell_angle_alpha 90.00
_cell_angle_beta 95.641(3)
_cell_angle_gamma 90.00
_cell_formula_units_Z 4
_cell_length_a 17.093(5)
_cell_length_b 14.214(4)
_cell_length_c 16.467(5)
_cell_measurement_reflns_used 6606
_cell_measurement_temperature 163(2)
_cell_measurement_theta_max 29.6
_cell_measurement_theta_min 1.9
_cell_volume 3981(2)
_computing_cell_refinement 'CrystalClear-SM Expert 2.0 r4 (Rigaku, 2009)'
_computing_data_collection 'CrystalClear-SM Expert 2.0 r4 (Rigaku, 2009)'
_computing_data_reduction 'CrystalClear-SM Expert 2.0 r4 (Rigaku, 2009)'
_computing_molecular_graphics 'CrystalStructure 4.0 (Rigaku, 2010)'
_computing_publication_material 'CrystalStructure 4.0 (Rigaku, 2010)'
_computing_structure_refinement 'SHELXL-97 (Acta Cryst.2008, A64, 112-122)'
_computing_structure_solution 'SHELXL-97 (Acta Cryst.2008, A64, 112-122)'
_diffrn_ambient_temperature 163(2)
_diffrn_detector_area_resol_mean 14.63
_diffrn_measured_fraction_theta_full 0.993
_diffrn_measured_fraction_theta_max 0.993
_diffrn_measurement_device_type 'Rigaku Saturn'
_diffrn_measurement_method \w
_diffrn_radiation_monochromator 'graphite - Rigaku SHINE'
_diffrn_radiation_source 'fine-focus sealed tube'
_diffrn_radiation_type MoK\a
_diffrn_radiation_wavelength 0.71075
_diffrn_reflns_av_R_equivalents 0.0352
_diffrn_reflns_av_sigmaI/netI 0.0220
_diffrn_reflns_limit_h_max 20
_diffrn_reflns_limit_h_min -21
_diffrn_reflns_limit_k_max 17
_diffrn_reflns_limit_k_min -17
_diffrn_reflns_limit_l_max 20
_diffrn_reflns_limit_l_min -20
_diffrn_reflns_number 19462
_diffrn_reflns_theta_full 26.50
_diffrn_reflns_theta_max 26.50
_diffrn_reflns_theta_min 3.01
_exptl_absorpt_coefficient_mu 0.157
_exptl_absorpt_correction_T_max 0.985
_exptl_absorpt_correction_T_min 0.974
_exptl_absorpt_correction_type numerical
_exptl_absorpt_process_details 'T. Higashi, 2000'
_exptl_crystal_colour Colorless
_exptl_crystal_density_diffrn 1.177
_exptl_crystal_density_method 'not measured'
_exptl_crystal_description Prism
_exptl_crystal_F_000 1528
_exptl_crystal_size_max 0.23
_exptl_crystal_size_mid 0.23
_exptl_crystal_size_min 0.21
_refine_diff_density_max 0.449
_refine_diff_density_min -0.360
_refine_diff_density_rms 0.046
_refine_ls_extinction_method none
_refine_ls_goodness_of_fit_ref 1.045
_refine_ls_hydrogen_treatment constr
_refine_ls_matrix_type full
_refine_ls_number_parameters 246
_refine_ls_number_reflns 4095
_refine_ls_number_restraints 0
_refine_ls_restrained_S_all 1.045
_refine_ls_R_factor_all 0.0433
_refine_ls_R_factor_gt 0.0420
_refine_ls_shift/su_max 0.001
_refine_ls_shift/su_mean 0.000
_refine_ls_structure_factor_coef Fsqd
_refine_ls_weighting_details 'calc w=1/[\s^2^(Fo^2^)+(0.0721P)^2^+2.8511P] where P=(Fo^2^+2Fc^2^)/3'
_refine_ls_weighting_scheme calc
_refine_ls_wR_factor_gt 0.1216
_refine_ls_wR_factor_ref 0.1229
_reflns_number_gt 3916
_reflns_number_total 4095
_reflns_threshold_expression >2sigma(I)
_cod_data_source_file om300757u_si_002.cif
_cod_data_source_block 4
_cod_depositor_comments
;
The following automatic conversions were performed:

'_exptl_absorpt_correction_type' value 'Numerical' changed to
'numerical' according to
/home/saulius/struct/CIF-dictionaries/cif_core.dic dictionary named
'cif_core.dic' version 2.4.2 from 2011-04-26.

Automatic conversion script
Id: cif_fix_values 1891 2012-01-12 08:04:46Z andrius 
;
_cod_database_code 4079468

loop_
_symmetry_equiv_pos_as_xyz
'x, y, z'
'-x, y, -z+1/2'
'x+1/2, y+1/2, z'
'-x+1/2, y+1/2, -z+1/2'
'-x, -y, -z'
'x, -y, z-1/2'
'-x+1/2, -y+1/2, -z'
'x+1/2, -y+1/2, z-1/2'

loop_
_atom_site_label
_atom_site_type_symbol
_atom_site_fract_x
_atom_site_fract_y
_atom_site_fract_z
_atom_site_U_iso_or_equiv
_atom_site_adp_type
_atom_site_occupancy
_atom_site_symmetry_multiplicity
_atom_site_calc_flag
_atom_site_refinement_flags
Cl1 Cl 1.0000 0.46374(3) 0.7500 0.03462(15) Uani 1 2 d S
Al1 Al 1.0000 0.30825(4) 0.7500 0.02165(15) Uani 1 2 d S
O1 O 0.91734(5) 0.24429(6) 0.70632(5) 0.0242(2) Uani 1 1 d .
N1 N 1.04587(6) 0.30909(7) 0.63607(6) 0.0223(2) Uani 1 1 d .
N2 N 1.11107(7) 0.41038(9) 0.50146(7) 0.0314(3) Uani 1 1 d .
C1 C 0.90194(8) 0.19158(8) 0.63748(7) 0.0217(3) Uani 1 1 d .
C2 C 0.82493(8) 0.15850(9) 0.61228(8) 0.0241(3) Uani 1 1 d .
C3 C 0.81554(8) 0.10121(9) 0.54299(8) 0.0269(3) Uani 1 1 d .
H3 H 0.7645 0.0774 0.5264 0.032 Uiso 1 1 calc R
C4 C 0.87634(8) 0.07695(9) 0.49687(8) 0.0279(3) Uani 1 1 d .
C5 C 0.95005(8) 0.11420(9) 0.52024(8) 0.0253(3) Uani 1 1 d .
H5 H 0.9922 0.1016 0.4883 0.030 Uiso 1 1 calc R
C6 C 0.96336(8) 0.17002(9) 0.59003(8) 0.0230(3) Uani 1 1 d .
C7 C 1.04482(8) 0.20676(9) 0.61298(8) 0.0234(3) Uani 1 1 d .
H7A H 1.0765 0.1978 0.5664 0.028 Uiso 1 1 calc R
H7B H 1.0696 0.1697 0.6595 0.028 Uiso 1 1 calc R
C8 C 0.99812(8) 0.36671(9) 0.57273(8) 0.0248(3) Uani 1 1 d .
H8A H 0.9943 0.4319 0.5931 0.030 Uiso 1 1 calc R
H8B H 0.9442 0.3407 0.5646 0.030 Uiso 1 1 calc R
C9 C 1.03245(8) 0.36884(10) 0.49122(8) 0.0277(3) Uani 1 1 d .
H9A H 1.0354 0.3041 0.4696 0.033 Uiso 1 1 calc R
H9B H 0.9981 0.4064 0.4516 0.033 Uiso 1 1 calc R
C10 C 1.16178(8) 0.35438(11) 0.55947(9) 0.0317(3) Uani 1 1 d .
H10A H 1.2145 0.3838 0.5675 0.038 Uiso 1 1 calc R
H10B H 1.1680 0.2906 0.5368 0.038 Uiso 1 1 calc R
C11 C 1.12814(8) 0.34651(10) 0.64135(8) 0.0277(3) Uani 1 1 d .
H11A H 1.1625 0.3048 0.6773 0.033 Uiso 1 1 calc R
H11B H 1.1290 0.4095 0.6670 0.033 Uiso 1 1 calc R
C12 C 0.75364(8) 0.18391(11) 0.65774(8) 0.0303(3) Uani 1 1 d .
C13 C 0.74716(9) 0.29167(11) 0.66403(9) 0.0359(3) Uani 1 1 d .
H13A H 0.7959 0.3170 0.6920 0.043 Uiso 1 1 calc R
H13B H 0.7029 0.3079 0.6949 0.043 Uiso 1 1 calc R
H13C H 0.7386 0.3187 0.6091 0.043 Uiso 1 1 calc R
C14 C 0.76164(10) 0.13748(13) 0.74244(9) 0.0390(4) Uani 1 1 d .
H14A H 0.7580 0.0690 0.7363 0.047 Uiso 1 1 calc R
H14B H 0.7194 0.1598 0.7737 0.047 Uiso 1 1 calc R
H14C H 0.8126 0.1541 0.7714 0.047 Uiso 1 1 calc R
C15 C 0.67533(9) 0.15004(15) 0.61262(11) 0.0454(4) Uani 1 1 d .
H15A H 0.6689 0.1774 0.5578 0.054 Uiso 1 1 calc R
H15B H 0.6316 0.1699 0.6429 0.054 Uiso 1 1 calc R
H15C H 0.6757 0.0813 0.6085 0.054 Uiso 1 1 calc R
C16 C 0.86270(9) 0.01312(11) 0.42333(10) 0.0370(4) Uani 1 1 d .
H16A H 0.9102 0.0112 0.3946 0.044 Uiso 1 1 calc R
H16B H 0.8187 0.0373 0.3865 0.044 Uiso 1 1 calc R
H16C H 0.8503 -0.0504 0.4412 0.044 Uiso 1 1 calc R
C17 C 1.14474(10) 0.41626(14) 0.42370(10) 0.0434(4) Uani 1 1 d .
H17A H 1.1533 0.3527 0.4033 0.052 Uiso 1 1 calc R
H17B H 1.1950 0.4498 0.4313 0.052 Uiso 1 1 calc R
H17C H 1.1085 0.4503 0.3842 0.052 Uiso 1 1 calc R
C18 C 0.8791(3) 0.1061(5) 0.1526(3) 0.0858(19) Uani 0.50 1 d P
C19 C 0.9522(3) 0.1218(3) 0.2117(3) 0.0474(9) Uani 0.50 1 d P
C20 C 1.0000 0.0471(2) 0.2500 0.0664(9) Uani 1 2 d S
C21 C 1.0632(3) 0.0639(4) 0.3049(3) 0.0710(16) Uani 0.50 1 d P
C22 C 1.0857(3) 0.1559(4) 0.3240(3) 0.0650(12) Uani 0.50 1 d P
C23 C 0.96767(16) 0.22172(18) 0.22334(17) 0.0802(8) Uani 1 1 d .

loop_
_atom_site_aniso_label
_atom_site_aniso_U_11
_atom_site_aniso_U_22
_atom_site_aniso_U_33
_atom_site_aniso_U_23
_atom_site_aniso_U_13
_atom_site_aniso_U_12
Cl1 0.0583(3) 0.0207(2) 0.0249(2) 0.000 0.0043(2) 0.000
Al1 0.0266(3) 0.0198(3) 0.0183(3) 0.000 0.0007(2) 0.000
O1 0.0256(5) 0.0278(5) 0.0191(4) -0.0030(3) 0.0017(3) 0.0000(4)
N1 0.0246(5) 0.0214(5) 0.0208(5) 0.0012(4) 0.0008(4) -0.0016(4)
N2 0.0321(6) 0.0387(7) 0.0236(6) 0.0053(5) 0.0041(5) -0.0083(5)
C1 0.0272(7) 0.0193(6) 0.0181(6) 0.0007(4) 0.0006(5) 0.0008(5)
C2 0.0261(6) 0.0233(6) 0.0228(6) 0.0009(5) 0.0013(5) 0.0005(5)
C3 0.0267(7) 0.0258(6) 0.0273(7) -0.0018(5) -0.0019(5) -0.0018(5)
C4 0.0320(7) 0.0249(6) 0.0258(7) -0.0039(5) -0.0012(5) 0.0021(5)
C5 0.0283(7) 0.0239(6) 0.0238(6) -0.0029(5) 0.0025(5) 0.0034(5)
C6 0.0255(6) 0.0216(6) 0.0217(6) 0.0012(5) 0.0011(5) 0.0010(5)
C7 0.0249(6) 0.0232(6) 0.0222(6) -0.0008(5) 0.0030(5) 0.0005(5)
C8 0.0273(7) 0.0250(6) 0.0218(6) 0.0035(5) 0.0011(5) 0.0001(5)
C9 0.0294(7) 0.0320(7) 0.0215(6) 0.0032(5) 0.0021(5) -0.0030(5)
C10 0.0271(7) 0.0389(8) 0.0291(7) 0.0024(6) 0.0028(6) -0.0071(6)
C11 0.0259(7) 0.0315(7) 0.0250(6) 0.0019(5) -0.0009(5) -0.0068(5)
C12 0.0246(7) 0.0405(8) 0.0255(7) -0.0029(6) 0.0014(5) 0.0003(5)
C13 0.0342(8) 0.0435(8) 0.0296(7) -0.0051(6) 0.0005(6) 0.0132(6)
C14 0.0365(8) 0.0504(9) 0.0313(8) 0.0028(7) 0.0087(6) -0.0060(7)
C15 0.0245(7) 0.0702(12) 0.0414(9) -0.0167(8) 0.0031(6) -0.0027(7)
C16 0.0347(8) 0.0377(8) 0.0372(8) -0.0168(6) -0.0028(6) 0.0043(6)
C17 0.0411(9) 0.0605(11) 0.0297(8) 0.0071(7) 0.0088(6) -0.0111(8)
C18 0.069(3) 0.120(5) 0.067(3) -0.047(3) 0.002(3) -0.044(4)
C19 0.050(2) 0.052(2) 0.043(2) -0.0152(19) 0.0175(18) -0.009(2)
C20 0.095(3) 0.0447(15) 0.066(2) 0.000 0.043(2) 0.000
C21 0.086(4) 0.072(3) 0.061(3) 0.035(3) 0.037(3) 0.040(3)
C22 0.052(3) 0.093(4) 0.051(3) 0.010(3) 0.012(2) 0.002(3)
C23 0.0919(19) 0.0717(15) 0.0842(19) -0.0342(13) 0.0448(14) -0.0307(13)

loop_
_atom_type_symbol
_atom_type_description
_atom_type_scat_dispersion_real
_atom_type_scat_dispersion_imag
_atom_type_scat_source
C C 0.0033 0.0016 'International Tables Vol C Tables 4.2.6.8 and 6.1.1.4'
H H 0.0000 0.0000 'International Tables Vol C Tables 4.2.6.8 and 6.1.1.4'
Al Al 0.0645 0.0514 'International Tables Vol C Tables 4.2.6.8 and 6.1.1.4'
Cl Cl 0.1484 0.1585 'International Tables Vol C Tables 4.2.6.8 and 6.1.1.4'
N N 0.0061 0.0033 'International Tables Vol C Tables 4.2.6.8 and 6.1.1.4'
O O 0.0106 0.0060 'International Tables Vol C Tables 4.2.6.8 and 6.1.1.4'

loop_
_geom_angle_atom_site_label_1
_geom_angle_atom_site_label_2
_geom_angle_atom_site_label_3
_geom_angle
_geom_angle_site_symmetry_1
_geom_angle_site_symmetry_3
O1 Al1 O1 118.27(7) . 2_756
O1 Al1 N1 90.73(4) . 2_756
O1 Al1 N1 89.61(4) 2_756 2_756
O1 Al1 N1 89.61(4) . .
O1 Al1 N1 90.73(4) 2_756 .
N1 Al1 N1 179.35(6) 2_756 .
O1 Al1 Cl1 120.87(3) . .
O1 Al1 Cl1 120.86(3) 2_756 .
N1 Al1 Cl1 89.67(3) 2_756 .
N1 Al1 Cl1 89.67(3) . .
C1 O1 Al1 134.49(8) . .
C11 N1 C8 106.83(10) . .
C11 N1 C7 110.25(10) . .
C8 N1 C7 111.09(10) . .
C11 N1 Al1 112.36(8) . .
C8 N1 Al1 113.43(8) . .
C7 N1 Al1 102.93(7) . .
C17 N2 C10 110.22(13) . .
C17 N2 C9 111.08(12) . .
C10 N2 C9 109.57(11) . .
O1 C1 C6 119.31(11) . .
O1 C1 C2 121.50(11) . .
C6 C1 C2 119.18(12) . .
C3 C2 C1 117.38(12) . .
C3 C2 C12 120.15(12) . .
C1 C2 C12 122.48(12) . .
C4 C3 C2 123.96(13) . .
C4 C3 H3 118.0 . .
C2 C3 H3 118.0 . .
C5 C4 C3 117.50(12) . .
C5 C4 C16 121.05(13) . .
C3 C4 C16 121.44(13) . .
C4 C5 C6 121.04(13) . .
C4 C5 H5 119.5 . .
C6 C5 H5 119.5 . .
C5 C6 C1 120.81(12) . .
C5 C6 C7 118.49(12) . .
C1 C6 C7 120.69(12) . .
C6 C7 N1 112.84(10) . .
C6 C7 H7A 109.0 . .
N1 C7 H7A 109.0 . .
C6 C7 H7B 109.0 . .
N1 C7 H7B 109.0 . .
H7A C7 H7B 107.8 . .
N1 C8 C9 113.21(11) . .
N1 C8 H8A 108.9 . .
C9 C8 H8A 108.9 . .
N1 C8 H8B 108.9 . .
C9 C8 H8B 108.9 . .
H8A C8 H8B 107.7 . .
N2 C9 C8 109.69(11) . .
N2 C9 H9A 109.7 . .
C8 C9 H9A 109.7 . .
N2 C9 H9B 109.7 . .
C8 C9 H9B 109.7 . .
H9A C9 H9B 108.2 . .
N2 C10 C11 111.59(12) . .
N2 C10 H10A 109.3 . .
C11 C10 H10A 109.3 . .
N2 C10 H10B 109.3 . .
C11 C10 H10B 109.3 . .
H10A C10 H10B 108.0 . .
N1 C11 C10 114.15(11) . .
N1 C11 H11A 108.7 . .
C10 C11 H11A 108.7 . .
N1 C11 H11B 108.7 . .
C10 C11 H11B 108.7 . .
H11A C11 H11B 107.6 . .
C2 C12 C14 109.72(12) . .
C2 C12 C13 109.44(12) . .
C14 C12 C13 111.51(12) . .
C2 C12 C15 112.61(12) . .
C14 C12 C15 107.38(13) . .
C13 C12 C15 106.15(13) . .
C12 C13 H13A 109.5 . .
C12 C13 H13B 109.5 . .
H13A C13 H13B 109.5 . .
C12 C13 H13C 109.5 . .
H13A C13 H13C 109.5 . .
H13B C13 H13C 109.5 . .
C12 C14 H14A 109.5 . .
C12 C14 H14B 109.5 . .
H14A C14 H14B 109.5 . .
C12 C14 H14C 109.5 . .
H14A C14 H14C 109.5 . .
H14B C14 H14C 109.5 . .
C12 C15 H15A 109.5 . .
C12 C15 H15B 109.5 . .
H15A C15 H15B 109.5 . .
C12 C15 H15C 109.5 . .
H15A C15 H15C 109.5 . .
H15B C15 H15C 109.5 . .
C4 C16 H16A 109.5 . .
C4 C16 H16B 109.5 . .
H16A C16 H16B 109.5 . .
C4 C16 H16C 109.5 . .
H16A C16 H16C 109.5 . .
H16B C16 H16C 109.5 . .
N2 C17 H17A 109.5 . .
N2 C17 H17B 109.5 . .
H17A C17 H17B 109.5 . .
N2 C17 H17C 109.5 . .
H17A C17 H17C 109.5 . .
H17B C17 H17C 109.5 . .
C20 C19 C23 124.8(4) . .
C20 C19 C18 124.4(5) . .
C23 C19 C18 110.8(5) . .
C21 C19 C19 113.3(6) 2_755 2_755
C21 C20 C19 122.7(4) . .
C21 C20 C19 122.7(4) 2_755 2_755
C20 C21 C22 119.9(5) . .
C21 C22 C23 109.5(5) . 2_755

loop_
_geom_bond_atom_site_label_1
_geom_bond_atom_site_label_2
_geom_bond_distance
_geom_bond_site_symmetry_2
Cl1 Al1 2.2102(9) .
Al1 O1 1.7721(10) .
Al1 O1 1.7721(10) 2_756
Al1 N1 2.1033(12) 2_756
Al1 N1 2.1033(12) .
O1 C1 1.3628(15) .
N1 C11 1.4980(17) .
N1 C8 1.5025(16) .
N1 C7 1.5031(16) .
N2 C17 1.4570(19) .
N2 C10 1.4610(19) .
N2 C9 1.4622(18) .
C1 C6 1.4027(18) .
C1 C2 1.4209(19) .
C2 C3 1.3981(19) .
C2 C12 1.5346(19) .
C3 C4 1.390(2) .
C3 H3 0.9500 .
C4 C5 1.386(2) .
C4 C16 1.5128(18) .
C5 C6 1.3966(18) .
C5 H5 0.9500 .
C6 C7 1.5003(18) .
C7 H7A 0.9900 .
C7 H7B 0.9900 .
C8 C9 1.5171(18) .
C8 H8A 0.9900 .
C8 H8B 0.9900 .
C9 H9A 0.9900 .
C9 H9B 0.9900 .
C10 C11 1.5210(19) .
C10 H10A 0.9900 .
C10 H10B 0.9900 .
C11 H11A 0.9900 .
C11 H11B 0.9900 .
C12 C14 1.537(2) .
C12 C13 1.540(2) .
C12 C15 1.543(2) .
C13 H13A 0.9800 .
C13 H13B 0.9800 .
C13 H13C 0.9800 .
C14 H14A 0.9800 .
C14 H14B 0.9800 .
C14 H14C 0.9800 .
C15 H15A 0.9800 .
C15 H15B 0.9800 .
C15 H15C 0.9800 .
C16 H16A 0.9800 .
C16 H16B 0.9800 .
C16 H16C 0.9800 .
C17 H17A 0.9800 .
C17 H17B 0.9800 .
C17 H17C 0.9800 .
C18 C21 1.298(9) 2_755
C18 C19 1.522(7) .
C19 C20 1.446(6) .
C19 C23 1.454(5) .
C20 C21 1.360(7) 2_755
C20 C21 1.360(7) .
C20 C19 1.446(6) 2_755
C21 C18 1.298(9) 2_755
C21 C22 1.390(9) .
C22 C23 1.475(6) 2_755
C23 C23 1.342(6) 2_755
C23 C22 1.475(6) 2_755
